data_7006690
loop_
_publ_author_name
'Coles, Simon J.'
'Davies, David B.'
'Eaton, Robert J.'
'Hursthouse, Michael B.'
'Kili\,c, Adem'
'Shaw, Robert A.'
'Uslu, Aylin'

_publ_section_title
;
 The structural and stereogenic properties of pentaerythritoxy-bridged
 cyclotriphosphazene derivatives: spiro-spiro, spiro-ansa and ansa-ansa
 isomers.
;
_journal_issue 10
_journal_name_full 'Dalton transactions (Cambridge, England : 2003)'
_journal_page_first 1302
_journal_page_last 1312
_journal_paper_doi 10.1039/b512854d
_journal_year 2006
_chemical_formula_sum 'C29 H28 Cl4 N6 O4 P6'
_chemical_formula_weight 852.19
_chemical_name_systematic ?
_space_group_IT_number 14
_symmetry_cell_setting monoclinic
_symmetry_Int_Tables_number 14
_symmetry_space_group_name_Hall '-P 2ybc'
_symmetry_space_group_name_H-M 'P 1 21/c 1'
_audit_creation_method 'manually at CCDC'
_cell_angle_alpha 90
_cell_angle_beta 94.89(3)
_cell_angle_gamma 90
_cell_formula_units_Z 4
_cell_length_a 14.170(3)
_cell_length_b 7.6868(15)
_cell_length_c 34.575(7)
_cell_volume 3752.3(13)
_diffrn_ambient_temperature 120
_diffrn_radiation_probe x-ray
_diffrn_radiation_type 'Mo k alpha'
_diffrn_radiation_wavelength 0.71073
_diffrn_reflns_number 11151
_diffrn_reflns_theta_max 27.5
_exptl_absorpt_coefficient_mu 0.615
_exptl_absorpt_correction_type multi-scan
_exptl_crystal_colour colourless
_exptl_crystal_density_diffrn 1.509
_exptl_crystal_description block
_exptl_crystal_F_000 1736
_refine_diff_density_max 0.394
_refine_diff_density_min -0.405
_refine_ls_number_parameters 443
_refine_ls_number_reflns 6085
_refine_ls_R_factor_gt 0.0491
_refine_ls_wR_factor_ref 0.1019
_reflns_number_gt 6085
_reflns_number_total 11151
_reflns_observed_criterion F2>2sigma(F2)
_cod_data_source_file b512854d.txt
_cod_data_source_block 2b
_cod_original_cell_volume 3752.2
_cod_original_sg_symbol_H-M P2(1)/c
_cod_original_formula_sum C29H28Cl4N6O4P6
_cod_database_code 7006690

loop_
_symmetry_equiv_pos_as_xyz
'x, y, z'
'-x, y+1/2, -z+1/2'
'-x, -y, -z'
'x, -y-1/2, z-1/2'

loop_
_atom_site_label
_atom_site_type_symbol
_atom_site_fract_x
_atom_site_fract_y
_atom_site_fract_z
C1 C 1.1571(3) 0.6843(6) -0.2507(1)
C2 C 1.1764(4) 0.5648(7) -0.2788(1)
C3 C 1.1275(5) 0.5743(10) -0.3152(2)
C4 C 1.0631(5) 0.7038(10) -0.3240(2)
C5 C 1.0436(5) 0.8199(9) -0.2960(2)
C6 C 1.0895(4) 0.8126(7) -0.2593(1)
C7 C 1.3270(3) 0.8092(5) -0.2083(1)
C8 C 1.3204(3) 0.9785(6) -0.2223(1)
C9 C 1.4010(5) 1.0782(7) -0.2241(2)
C10 C 1.4877(4) 1.0095(9) -0.2129(2)
C11 C 1.4948(4) 0.8423(9) -0.1986(2)
C12 C 1.4149(3) 0.7401(6) -0.1971(1)
C13 C 0.9856(3) 0.6475(5) -0.0982(1)
C14 C 1.0198(2) 0.7775(5) -0.0667(1)
C15 C 1.1279(2) 0.7917(5) -0.0643(1)
C16 C 0.9822(2) 0.9625(5) -0.0768(1)
C17 C 0.9974(2) 0.7100(5) -0.0268(1)
C18 C 0.6606(3) 0.6327(5) -0.1087(1)
C19 C 0.7169(3) 0.6674(6) -0.1383(1)
C20 C 0.7221(4) 0.5497(7) -0.1685(2)
C21 C 0.6686(3) 0.4013(7) -0.1699(2)
C22 C 0.6122(3) 0.3663(6) -0.1405(1)
C23 C 0.6078(3) 0.4814(5) -0.1098(1)
C24 C 0.5464(3) 0.8015(5) -0.0536(1)
C25 C 0.4797(3) 0.8875(5) -0.0785(1)
C26 C 0.3903(3) 0.9208(6) -0.0667(2)
C27 C 0.3680(3) 0.8668(6) -0.0308(2)
C28 C 0.4317(3) 0.7784(6) -0.0064(2)
C29 C 0.5219(3) 0.7457(5) -0.0180(1)
N1 N 1.2529(2) 0.4867(4) -0.1921(1)
N2 N 1.1717(2) 0.5121(4) -0.1239(1)
N3 N 1.1568(2) 0.7816(4) -0.1748(1)
N4 N 0.7064(2) 0.9601(4) -0.0792(1)
N5 N 0.7238(2) 0.6763(4) -0.0310(1)
N6 N 0.8405(2) 0.9543(3) -0.0181(1)
O1 O 1.0195(2) 0.6933(3) -0.1350(1)
O2 O 1.1612(2) 0.8326(3) -0.1015(1)
O3 O 0.8826(2) 0.9662(3) -0.0899(1)
O4 O 0.9028(2) 0.6395(3) -0.0268(1)
P1 P 1.2218(1) 0.6835(1) -0.2037(1)
P2 P 1.2383(1) 0.4139(1) -0.1506(1)
P3 P 1.1311(1) 0.7000(1) -0.1357(1)
P4 P 0.8058(1) 1.0202(1) -0.0610(1)
P5 P 0.6645(1) 0.7740(1) -0.0669(1)
P6 P 0.8185(1) 0.7528(1) -0.0125(1)
Cl1 Cl 1.3650(1) 0.3827(2) -0.1202(1)
Cl2 Cl 1.1976(1) 0.1670(1) -0.1547(1)
Cl3 Cl 0.8117(1) 1.2797(1) -0.0593(1)
Cl4 Cl 0.8279(1) 0.7091(1) 0.0450(1)
H1 H 0.497441 0.928306 -0.106972
H2 H 0.338282 0.989249 -0.0857911
H3 H 0.298398 0.894931 -0.0216446
H4 H 0.412518 0.734154 0.0216184
H5 H 0.573092 0.675782 0.00118239
H6 H 0.563052 0.452704 -0.0867347
H7 H 0.570756 0.247782 -0.141268
H8 H 0.670752 0.312065 -0.194049
H9 H 0.768745 0.575481 -0.191067
H10 H 0.757319 0.787035 -0.138032
H11 H 1.07308 0.905866 -0.237373
H12 H 0.99094 0.919944 -0.302742
H13 H 1.02791 0.713995 -0.352969
H14 H 1.14048 0.477865 -0.336959
H15 H 1.22922 0.464667 -0.272451
H16 H 1.25176 1.03257 -0.231846
H17 H 1.39529 1.21112 -0.234423
H18 H 1.55102 1.08634 -0.215241
H19 H 1.56356 0.790467 -0.188446
H20 H 1.42131 0.606631 -0.187192
H21 H 1.02177 1.01504 -0.0995759
H22 H 0.993443 1.04312 -0.0511325
H23 H 1.00458 0.816571 -0.00627157
H24 H 1.04775 0.608758 -0.0178429
H25 H 1.15832 0.66881 -0.0542695
H26 H 1.15039 0.893338 -0.0438622
H27 H 0.908896 0.646501 -0.10113
H28 H 1.01152 0.519182 -0.0898608

loop_
_atom_type_symbol
_atom_type_description
_atom_type_scat_dispersion_real
_atom_type_scat_dispersion_imag
_atom_type_scat_source
C C 0.0033 0.0016 'International Tables Vol C Tables 4.2.6.8 and 6.1.1.4'
H H 0.0000 0.0000 'International Tables Vol C Tables 4.2.6.8 and 6.1.1.4'
N N 0.0061 0.0033 'International Tables Vol C Tables 4.2.6.8 and 6.1.1.4'
O O 0.0106 0.0060 'International Tables Vol C Tables 4.2.6.8 and 6.1.1.4'
P P 0.1023 0.0942 'International Tables Vol C Tables 4.2.6.8 and 6.1.1.4'
Cl Cl 0.1484 0.1585 'International Tables Vol C Tables 4.2.6.8 and 6.1.1.4'
